data_7049607
loop_
_publ_author_name
'Greenough, Joshua'
'Zhou, Zheng'
'Wei, Zheng'
'Petrukhina, Marina A.'

_publ_section_title
;
 Versatility of cyclooctatetraenyl ligands in rare earth metal complexes
 of the [M<sub>2</sub>(COT)<sub>3</sub>(THF)<sub>2</sub>] (M = Y and La)
 type.
;
_journal_issue 17
_journal_name_full 'Dalton transactions (Cambridge, England : 2003)'
_journal_page_first 5614
_journal_page_last 5620
_journal_paper_doi 10.1039/c9dt00868c
_journal_volume 48
_journal_year 2019
_chemical_formula_moiety 'C32 H40 La2 O2'
_chemical_formula_sum 'C32 H40 La2 O2'
_chemical_formula_weight 734.46
_space_group_crystal_system monoclinic
_space_group_IT_number 14
_space_group_name_Hall '-P 2ybc'
_space_group_name_H-M_alt 'P 1 21/c 1'
_symmetry_space_group_name_Hall '-P 2ybc'
_symmetry_space_group_name_H-M 'P 1 21/c 1'
_atom_sites_solution_hydrogens geom
_atom_sites_solution_primary dual
_atom_sites_solution_secondary difmap
_audit_creation_method SHELXL-2018/3
_audit_update_record
;
2019-02-25 deposited with the CCDC.    2019-03-29 downloaded from the CCDC.
;
_cell_angle_alpha 90
_cell_angle_beta 96.9710(10)
_cell_angle_gamma 90
_cell_formula_units_Z 4
_cell_length_a 15.7509(8)
_cell_length_b 13.4810(7)
_cell_length_c 13.5200(7)
_cell_measurement_reflns_used 9443
_cell_measurement_temperature 100(2)
_cell_measurement_theta_max 36.36
_cell_measurement_theta_min 3.02
_cell_volume 2849.6(3)
_computing_cell_refinement 'SAINT V.8.38A (Bruker AXS Inc., 2017)'
_computing_data_collection 'APEX3 v.2017.3-0 (Bruker AXS Inc., 2017)'
_computing_data_reduction 'SAINT V.8.38A (Bruker AXS Inc., 2017)'
_computing_molecular_graphics 'Xshell v.6.3.1 (Bruker AXS Inc., 2017)'
_computing_publication_material 'APEX3 v.2017.3-0 (Bruker AXS Inc., 2017)'
_computing_structure_refinement 'SHELXL-2018/3 (Sheldrick, 2018)'
_computing_structure_solution 'SHELXT 2018/2 (Sheldrick, 2018)'
_diffrn_ambient_temperature 100(2)
_diffrn_measured_fraction_theta_full 0.998
_diffrn_measured_fraction_theta_max 0.996
_diffrn_measurement_device_type 'Bruker D8 Venture PHOTON 100 CMOS'
_diffrn_measurement_method 'omega and phi scans'
_diffrn_radiation_monochromator graphite
_diffrn_radiation_source 'fine-focus sealed tube'
_diffrn_radiation_type MoK\a
_diffrn_radiation_wavelength 0.71073
_diffrn_reflns_av_R_equivalents 0.0369
_diffrn_reflns_av_unetI/netI 0.0193
_diffrn_reflns_Laue_measured_fraction_full 0.998
_diffrn_reflns_Laue_measured_fraction_max 0.996
_diffrn_reflns_limit_h_max 26
_diffrn_reflns_limit_h_min -25
_diffrn_reflns_limit_k_max 22
_diffrn_reflns_limit_k_min -22
_diffrn_reflns_limit_l_max 22
_diffrn_reflns_limit_l_min -22
_diffrn_reflns_number 146344
_diffrn_reflns_point_group_measured_fraction_full 0.998
_diffrn_reflns_point_group_measured_fraction_max 0.996
_diffrn_reflns_theta_full 25.242
_diffrn_reflns_theta_max 36.393
_diffrn_reflns_theta_min 3.012
_exptl_absorpt_coefficient_mu 2.984
_exptl_absorpt_correction_T_max 1
_exptl_absorpt_correction_T_min 0.6991
_exptl_absorpt_correction_type multi-scan
_exptl_absorpt_process_details
;
SADABS-2016/2 (Bruker,2016/2) was 
used for absorption correction. 
Krause, L., Herbst-Irmer, R., 
Sheldrick G.M. & Stalke D.,
 J. Appl. Cryst. 48 (2015) 3-10
;
_exptl_crystal_colour yellow
_exptl_crystal_density_diffrn 1.712
_exptl_crystal_density_meas ?
_exptl_crystal_density_method none
_exptl_crystal_description plate
_exptl_crystal_F_000 1448
_exptl_crystal_size_max 0.420
_exptl_crystal_size_mid 0.120
_exptl_crystal_size_min 0.060
_refine_diff_density_max 2.110
_refine_diff_density_min -1.506
_refine_diff_density_rms 0.121
_refine_ls_extinction_method none
_refine_ls_goodness_of_fit_ref 1.111
_refine_ls_hydrogen_treatment constr
_refine_ls_matrix_type full
_refine_ls_number_parameters 471
_refine_ls_number_reflns 13847
_refine_ls_number_restraints 818
_refine_ls_restrained_S_all 1.091
_refine_ls_R_factor_all 0.0310
_refine_ls_R_factor_gt 0.0240
_refine_ls_shift/su_max 0.005
_refine_ls_shift/su_mean 0.000
_refine_ls_structure_factor_coef Fsqd
_refine_ls_weighting_details 'w=1/[\s^2^(Fo^2^)+(0.0119P)^2^+3.5097P] where P=(Fo^2^+2Fc^2^)/3'
_refine_ls_weighting_scheme calc
_refine_ls_wR_factor_gt 0.0454
_refine_ls_wR_factor_ref 0.0475
_reflns_Friedel_coverage 0.000
_reflns_number_gt 12349
_reflns_number_total 13847
_reflns_threshold_expression 'I > 2\s(I)'
_cod_data_source_file c9dt00868c2.cif
_cod_data_source_block 2
_cod_depositor_comments
;
The following automatic conversions were performed:

'_exptl_crystal_density_meas' value 'not measured' was changed to '?'
- the value is perceived as not measured.

Automatic conversion script
Id: cif_fix_values 4973 2017-02-22 13:04:09Z antanas 

 Adding full bibliography for 7049607--7049608.cif.
;
_cod_database_code 7049607
_shelx_shelxl_version_number 2018/3
_shelx_space_group_comment
;
The symmetry employed for this shelxl refinement is uniquely defined
by the following loop, which should always be used as a source of
symmetry information in preference to the above space-group names.
They are only intended as comments.
;
_shelx_estimated_absorpt_t_min 0.367
_shelx_estimated_absorpt_t_max 0.841

loop_
_space_group_symop_operation_xyz
'x, y, z'
'-x, y+1/2, -z+1/2'
'-x, -y, -z'
'x, -y-1/2, z-1/2'

loop_
_atom_site_label
_atom_site_type_symbol
_atom_site_fract_x
_atom_site_fract_y
_atom_site_fract_z
_atom_site_U_iso_or_equiv
_atom_site_adp_type
_atom_site_occupancy
_atom_site_site_symmetry_order
_atom_site_calc_flag
_atom_site_refinement_flags_posn
_atom_site_refinement_flags_adp
_atom_site_refinement_flags_occupancy
_atom_site_disorder_assembly
_atom_site_disorder_group
La1 La 0.57570(2) 0.14420(2) 0.72625(2) 0.01472(2) Uani 1 1 d . . . . .
La2 La 0.85139(2) 0.33414(2) 0.68884(2) 0.00923(2) Uani 1 1 d . . . . .
O1 O 0.84364(7) 0.46668(8) 0.82721(8) 0.01487(18) Uani 1 1 d . . . . .
O2 O 0.79156(7) 0.49480(8) 0.59964(9) 0.0187(2) Uani 1 1 d . . . . .
C1 C 0.4113(7) 0.2184(6) 0.7142(6) 0.0326(14) Uani 0.604(11) 1 d D U P A 1
H1 H 0.386476 0.281558 0.698433 0.039 Uiso 0.604(11) 1 calc R U P A 1
C2 C 0.4373(5) 0.2075(5) 0.8162(5) 0.0308(12) Uani 0.604(11) 1 d D U P A 1
H2 H 0.426021 0.264822 0.853331 0.037 Uiso 0.604(11) 1 calc R U P A 1
C3 C 0.4763(3) 0.1309(6) 0.8769(3) 0.0333(12) Uani 0.604(11) 1 d D U P A 1
H3 H 0.489072 0.150324 0.944583 0.040 Uiso 0.604(11) 1 calc R U P A 1
C4 C 0.5006(3) 0.0330(6) 0.8601(5) 0.0350(14) Uani 0.604(11) 1 d D U P A 1
H4 H 0.524311 0.000357 0.919387 0.042 Uiso 0.604(11) 1 calc R U P A 1
C5 C 0.4979(3) -0.0273(4) 0.7761(7) 0.0356(14) Uani 0.604(11) 1 d D U P A 1
H5 H 0.519430 -0.091898 0.792287 0.043 Uiso 0.604(11) 1 calc R U P A 1
C6 C 0.4718(3) -0.0174(4) 0.6749(6) 0.0339(12) Uani 0.604(11) 1 d D U P A 1
H6 H 0.478499 -0.077056 0.639299 0.041 Uiso 0.604(11) 1 calc R U P A 1
C7 C 0.4380(3) 0.0597(6) 0.6127(4) 0.0315(10) Uani 0.604(11) 1 d D U P A 1
H7 H 0.430190 0.041385 0.544383 0.038 Uiso 0.604(11) 1 calc R U P A 1
C8 C 0.4130(4) 0.1578(5) 0.6284(5) 0.0308(11) Uani 0.604(11) 1 d D U P A 1
H8 H 0.392634 0.191184 0.568253 0.037 Uiso 0.604(11) 1 calc R U P A 1
C1X C 0.4094(10) 0.2055(9) 0.6871(8) 0.034(2) Uani 0.396(11) 1 d D U P A 2
H1X H 0.383970 0.260246 0.650438 0.040 Uiso 0.396(11) 1 calc R U P A 2
C2X C 0.4285(8) 0.2258(6) 0.7882(9) 0.0335(19) Uani 0.396(11) 1 d D U P A 2
H2X H 0.410864 0.290656 0.804197 0.040 Uiso 0.396(11) 1 calc R U P A 2
C3X C 0.4670(5) 0.1757(7) 0.8724(6) 0.0301(15) Uani 0.396(11) 1 d D U P A 2
H3X H 0.471623 0.215045 0.931101 0.036 Uiso 0.396(11) 1 calc R U P A 2
C4X C 0.5001(4) 0.0801(9) 0.8890(6) 0.0329(16) Uani 0.396(11) 1 d D U P A 2
H4X H 0.523857 0.069383 0.956101 0.039 Uiso 0.396(11) 1 calc R U P A 2
C5X C 0.5059(5) -0.0032(7) 0.8288(9) 0.0338(18) Uani 0.396(11) 1 d D U P A 2
H5X H 0.530622 -0.058168 0.865618 0.041 Uiso 0.396(11) 1 calc R U P A 2
C6X C 0.4848(5) -0.0257(5) 0.7291(10) 0.0345(19) Uani 0.396(11) 1 d D U P A 2
H6X H 0.496909 -0.092996 0.715387 0.041 Uiso 0.396(11) 1 calc R U P A 2
C7X C 0.4504(5) 0.0244(8) 0.6440(7) 0.0339(17) Uani 0.396(11) 1 d D U P A 2
H7X H 0.447392 -0.015210 0.585564 0.041 Uiso 0.396(11) 1 calc R U P A 2
C8X C 0.4193(6) 0.1208(9) 0.6257(6) 0.037(2) Uani 0.396(11) 1 d D U P A 2
H8X H 0.400494 0.132574 0.557243 0.044 Uiso 0.396(11) 1 calc R U P A 2
C9 C 0.7505(2) 0.1128(4) 0.8050(3) 0.0318(9) Uani 0.763(9) 1 d D U P B 1
H9 H 0.779103 0.079964 0.861726 0.038 Uiso 0.763(9) 1 calc R U P B 1
C10 C 0.7350(2) 0.0488(2) 0.7216(4) 0.0298(8) Uani 0.763(9) 1 d D U P B 1
H10 H 0.748587 -0.018550 0.737035 0.036 Uiso 0.763(9) 1 calc R U P B 1
C11 C 0.7038(2) 0.0640(2) 0.6210(3) 0.0266(7) Uani 0.763(9) 1 d D U P B 1
H11 H 0.701020 0.004562 0.582924 0.032 Uiso 0.763(9) 1 calc R U P B 1
C12 C 0.67593(19) 0.1475(4) 0.5642(2) 0.0247(7) Uani 0.763(9) 1 d D U P B 1
H12 H 0.662558 0.132237 0.495526 0.030 Uiso 0.763(9) 1 calc R U P B 1
C13 C 0.66291(17) 0.2484(3) 0.5842(3) 0.0248(7) Uani 0.763(9) 1 d D U P B 1
H13 H 0.647035 0.285374 0.525046 0.030 Uiso 0.763(9) 1 calc R U P B 1
C14 C 0.66753(19) 0.3086(2) 0.6704(4) 0.0266(8) Uani 0.763(9) 1 d D U P B 1
H14 H 0.646560 0.373937 0.657022 0.032 Uiso 0.763(9) 1 calc R U P B 1
C15 C 0.6965(2) 0.2925(3) 0.7716(4) 0.0283(9) Uani 0.763(9) 1 d D U P B 1
H15 H 0.688533 0.348510 0.812188 0.034 Uiso 0.763(9) 1 calc R U P B 1
C16 C 0.7336(2) 0.2143(4) 0.8247(2) 0.0284(9) Uani 0.763(9) 1 d D U P B 1
H16 H 0.753101 0.232021 0.891581 0.034 Uiso 0.763(9) 1 calc R U P B 1
C9X C 0.7436(7) 0.0776(9) 0.7759(10) 0.026(2) Uani 0.237(9) 1 d D U P A 2
H9X H 0.767199 0.025538 0.817935 0.032 Uiso 0.237(9) 1 calc R U P B 2
C10X C 0.7171(7) 0.0474(6) 0.6776(11) 0.027(2) Uani 0.237(9) 1 d D U P A 2
H10X H 0.721963 -0.022231 0.669084 0.032 Uiso 0.237(9) 1 calc R U P B 2
C11X C 0.6852(7) 0.0958(10) 0.5893(8) 0.028(2) Uani 0.237(9) 1 d D U P A 2
H11X H 0.675628 0.052491 0.533621 0.033 Uiso 0.237(9) 1 calc R U P B 2
C12X C 0.6644(6) 0.1947(11) 0.5657(6) 0.025(2) Uani 0.237(9) 1 d D U P A 2
H12X H 0.648915 0.203582 0.496181 0.031 Uiso 0.237(9) 1 calc R U P B 2
C13X C 0.6605(5) 0.2833(8) 0.6178(10) 0.026(2) Uani 0.237(9) 1 d D U P A 2
H13X H 0.639416 0.336928 0.576370 0.031 Uiso 0.237(9) 1 calc R U P B 2
C14X C 0.6808(7) 0.3111(7) 0.7175(12) 0.026(2) Uani 0.237(9) 1 d D U P A 2
H14X H 0.666562 0.378161 0.729347 0.031 Uiso 0.237(9) 1 calc R U P B 2
C15X C 0.7168(8) 0.2633(10) 0.8027(9) 0.026(2) Uani 0.237(9) 1 d D U P A 2
H15X H 0.725539 0.306564 0.858404 0.032 Uiso 0.237(9) 1 calc R U P B 2
C16X C 0.7420(7) 0.1714(11) 0.8253(7) 0.021(2) Uani 0.237(9) 1 d D U P A 2
H16X H 0.765610 0.166385 0.893240 0.025 Uiso 0.237(9) 1 calc R U P B 2
C17 C 1.00972(11) 0.39630(14) 0.64533(18) 0.0303(4) Uani 1 1 d . U . . .
H17 H 1.034779 0.460063 0.641461 0.036 Uiso 1 1 calc R U . . .
C18 C 1.02540(10) 0.35470(15) 0.74128(15) 0.0263(4) Uani 1 1 d . U . . .
H18 H 1.058764 0.396551 0.787318 0.032 Uiso 1 1 calc R U . . .
C19 C 1.00273(11) 0.26513(17) 0.78415(12) 0.0273(4) Uani 1 1 d . U . . .
H19 H 1.023244 0.260924 0.853064 0.033 Uiso 1 1 calc R U . . .
C20 C 0.95710(12) 0.18078(15) 0.74922(17) 0.0311(4) Uani 1 1 d . U . . .
H20 H 0.955610 0.131881 0.799585 0.037 Uiso 1 1 calc R U . . .
C21 C 0.91331(12) 0.15104(14) 0.6586(2) 0.0353(5) Uani 1 1 d . U . . .
H21 H 0.888487 0.087135 0.662298 0.042 Uiso 1 1 calc R U . . .
C22 C 0.89696(12) 0.19205(19) 0.56367(17) 0.0378(5) Uani 1 1 d . U . . .
H22 H 0.863730 0.149662 0.518043 0.045 Uiso 1 1 calc R U . . .
C23 C 0.91812(12) 0.2809(2) 0.52030(13) 0.0387(5) Uani 1 1 d . U . . .
H23 H 0.895149 0.285484 0.452165 0.046 Uiso 1 1 calc R U . . .
C24 C 0.96542(13) 0.36533(18) 0.55352(16) 0.0358(5) Uani 1 1 d . U . . .
H24 H 0.968283 0.412783 0.502083 0.043 Uiso 1 1 calc R U . . .
C25 C 0.77075(10) 0.53046(13) 0.83850(14) 0.0228(3) Uani 1 1 d . . . . .
H25A H 0.733324 0.499845 0.883772 0.027 Uiso 1 1 calc R U . . .
H25B H 0.736704 0.542847 0.773191 0.027 Uiso 1 1 calc R U . . .
C26 C 0.80949(12) 0.62584(13) 0.88227(16) 0.0281(4) Uani 1 1 d . . . . .
H26A H 0.768854 0.662377 0.919267 0.034 Uiso 1 1 calc R U . . .
H26B H 0.828082 0.669439 0.830038 0.034 Uiso 1 1 calc R U . . .
C27 C 0.88568(10) 0.58713(13) 0.95209(13) 0.0222(3) Uani 1 1 d . . . . .
H27A H 0.929571 0.639251 0.967558 0.027 Uiso 1 1 calc R U . . .
H27B H 0.867705 0.561689 1.015015 0.027 Uiso 1 1 calc R U . . .
C28 C 0.91817(9) 0.50443(11) 0.89103(11) 0.0153(2) Uani 1 1 d . . . . .
H28A H 0.961498 0.529914 0.850186 0.018 Uiso 1 1 calc R U . . .
H28B H 0.944475 0.451240 0.935052 0.018 Uiso 1 1 calc R U . . .
C29 C 0.71048(10) 0.51989(13) 0.54202(13) 0.0206(3) Uani 1 1 d . . . . .
H29A H 0.663939 0.520274 0.585084 0.025 Uiso 1 1 calc R U . . .
H29B H 0.696091 0.471308 0.487657 0.025 Uiso 1 1 calc R U . . .
C30 C 0.72236(13) 0.62208(15) 0.49992(16) 0.0301(4) Uani 1 1 d . . . . .
H30A H 0.668110 0.659950 0.492694 0.036 Uiso 1 1 calc R U . . .
H30B H 0.744233 0.618291 0.434397 0.036 Uiso 1 1 calc R U . . .
C31 C 0.78790(14) 0.66838(14) 0.57803(18) 0.0322(4) Uani 1 1 d . . . . .
H31A H 0.818550 0.723802 0.549930 0.039 Uiso 1 1 calc R U . . .
H31B H 0.760984 0.692597 0.635944 0.039 Uiso 1 1 calc R U . . .
C32 C 0.84681(11) 0.58199(13) 0.60605(16) 0.0268(4) Uani 1 1 d . . . . .
H32A H 0.890375 0.576217 0.559386 0.032 Uiso 1 1 calc R U . . .
H32B H 0.876265 0.590138 0.674527 0.032 Uiso 1 1 calc R U . . .

loop_
_atom_site_aniso_label
_atom_site_aniso_U_11
_atom_site_aniso_U_22
_atom_site_aniso_U_33
_atom_site_aniso_U_23
_atom_site_aniso_U_13
_atom_site_aniso_U_12
La1 0.01004(3) 0.01809(4) 0.01627(4) 0.00218(3) 0.00254(3) -0.00601(3)
La2 0.00698(3) 0.01073(3) 0.01032(3) 0.00106(2) 0.00246(2) 0.00124(2)
O1 0.0098(4) 0.0144(4) 0.0203(5) -0.0053(4) 0.0015(4) -0.0001(3)
O2 0.0122(4) 0.0154(5) 0.0278(6) 0.0089(4) -0.0011(4) -0.0003(4)
C1 0.020(3) 0.0258(19) 0.055(3) 0.011(2) 0.014(3) 0.0036(17)
C2 0.026(3) 0.031(3) 0.040(3) -0.014(2) 0.021(2) -0.010(2)
C3 0.0228(19) 0.058(4) 0.0215(16) -0.003(2) 0.0100(13) -0.015(2)
C4 0.0176(15) 0.055(4) 0.034(3) 0.027(2) 0.0092(19) -0.002(3)
C5 0.021(2) 0.0199(18) 0.069(4) 0.019(3) 0.016(3) -0.0009(15)
C6 0.0204(19) 0.0197(17) 0.064(3) -0.015(2) 0.013(2) -0.0100(13)
C7 0.0143(15) 0.051(3) 0.029(2) -0.0114(18) 0.0005(14) -0.0118(18)
C8 0.0126(13) 0.046(3) 0.033(2) 0.017(2) -0.0012(13) -0.001(2)
C1X 0.013(3) 0.038(5) 0.048(4) 0.027(3) -0.005(4) 0.000(3)
C2X 0.022(3) 0.020(3) 0.061(5) 0.003(3) 0.015(4) -0.002(2)
C3X 0.022(3) 0.040(4) 0.031(3) -0.015(3) 0.014(2) -0.015(3)
C4X 0.018(2) 0.055(5) 0.026(3) 0.015(3) 0.004(2) -0.011(3)
C5X 0.019(2) 0.032(4) 0.053(5) 0.023(3) 0.012(4) 0.000(3)
C6X 0.024(3) 0.020(3) 0.060(5) -0.008(4) 0.012(4) -0.009(2)
C7X 0.023(3) 0.042(4) 0.037(4) -0.020(3) 0.007(3) -0.018(3)
C8X 0.018(3) 0.063(6) 0.025(3) 0.009(4) -0.012(2) -0.015(4)
C9 0.0148(11) 0.057(3) 0.0234(15) 0.0198(15) 0.0023(11) 0.0054(18)
C10 0.0209(15) 0.0210(13) 0.050(2) 0.0164(15) 0.0138(16) 0.0054(10)
C11 0.0202(14) 0.0203(13) 0.042(2) -0.0168(13) 0.0137(14) -0.0076(10)
C12 0.0168(12) 0.045(2) 0.0131(10) -0.0073(12) 0.0042(8) -0.0073(14)
C13 0.0112(9) 0.0379(19) 0.0257(15) 0.0182(13) 0.0037(10) 0.0002(14)
C14 0.0124(12) 0.0139(11) 0.056(2) 0.0074(14) 0.0146(18) -0.0001(9)
C15 0.0171(17) 0.0290(17) 0.042(2) -0.0212(16) 0.0189(16) -0.0125(12)
C16 0.0191(16) 0.054(3) 0.0127(11) -0.0107(16) 0.0049(10) -0.016(2)
C9X 0.015(3) 0.028(5) 0.036(5) 0.015(3) 0.005(4) 0.003(4)
C10X 0.022(4) 0.013(3) 0.047(6) -0.003(4) 0.011(5) 0.003(3)
C11X 0.020(4) 0.039(6) 0.025(4) -0.018(4) 0.001(3) -0.005(4)
C12X 0.018(3) 0.048(6) 0.011(3) 0.004(4) 0.004(2) -0.002(5)
C13X 0.009(3) 0.026(5) 0.043(5) 0.015(4) 0.007(4) -0.002(3)
C14X 0.014(4) 0.018(3) 0.048(6) -0.007(4) 0.014(5) -0.005(2)
C15X 0.021(5) 0.035(6) 0.024(5) -0.019(4) 0.010(4) -0.012(4)
C16X 0.006(3) 0.043(6) 0.012(3) 0.005(4) -0.003(2) -0.010(4)
C17 0.0166(7) 0.0220(8) 0.0556(12) 0.0061(8) 0.0174(8) -0.0029(6)
C18 0.0092(6) 0.0363(9) 0.0330(9) -0.0175(7) 0.0009(6) 0.0000(6)
C19 0.0173(7) 0.0515(11) 0.0130(6) 0.0027(6) 0.0016(5) 0.0170(7)
C20 0.0238(8) 0.0278(9) 0.0454(11) 0.0200(8) 0.0197(8) 0.0165(7)
C21 0.0185(7) 0.0178(8) 0.0735(15) -0.0128(8) 0.0209(9) 0.0009(6)
C22 0.0140(7) 0.0545(13) 0.0451(11) -0.0377(10) 0.0046(7) 0.0008(7)
C23 0.0174(7) 0.0872(17) 0.0115(7) -0.0081(8) 0.0013(6) 0.0165(9)
C24 0.0239(8) 0.0557(13) 0.0318(9) 0.0269(9) 0.0193(7) 0.0156(8)
C25 0.0125(6) 0.0216(7) 0.0333(8) -0.0134(6) -0.0007(6) 0.0024(5)
C26 0.0203(7) 0.0195(7) 0.0424(10) -0.0142(7) -0.0048(7) 0.0041(6)
C27 0.0162(6) 0.0236(7) 0.0262(8) -0.0112(6) 0.0001(6) -0.0011(5)
C28 0.0116(5) 0.0166(6) 0.0176(6) -0.0014(5) 0.0014(5) -0.0022(5)
C29 0.0169(6) 0.0200(7) 0.0236(7) 0.0063(6) -0.0031(5) 0.0022(5)
C30 0.0282(9) 0.0273(9) 0.0334(9) 0.0159(7) -0.0016(7) 0.0025(7)
C31 0.0336(10) 0.0171(7) 0.0435(11) 0.0100(7) -0.0042(8) -0.0019(7)
C32 0.0196(7) 0.0211(8) 0.0384(10) 0.0128(7) -0.0019(7) -0.0055(6)

loop_
_atom_type_symbol
_atom_type_description
_atom_type_scat_dispersion_real
_atom_type_scat_dispersion_imag
_atom_type_scat_source
C C 0.0033 0.0016 'International Tables Vol C Tables 4.2.6.8 and 6.1.1.4'
H H 0.0000 0.0000 'International Tables Vol C Tables 4.2.6.8 and 6.1.1.4'
La La -0.2871 2.4523 'International Tables Vol C Tables 4.2.6.8 and 6.1.1.4'
O O 0.0106 0.0060 'International Tables Vol C Tables 4.2.6.8 and 6.1.1.4'

loop_
_geom_angle_atom_site_label_1
_geom_angle_atom_site_label_2
_geom_angle_atom_site_label_3
_geom_angle
C7X La1 C8X 30.3(2)
C7X La1 C6X 29.8(2)
C8X La1 C6X 56.8(3)
C3 La1 C4 29.80(17)
C7X La1 C5X 56.7(3)
C8X La1 C5X 76.7(3)
C6X La1 C5X 29.5(2)
C7X La1 C10X 101.1(3)
C8X La1 C10X 123.2(4)
C6X La1 C10X 92.7(3)
C5X La1 C10X 99.5(3)
C7X La1 C1X 57.5(3)
C8X La1 C1X 30.6(3)
C6X La1 C1X 76.2(3)
C5X La1 C1X 83.3(3)
C10X La1 C1X 152.6(4)
C3 La1 C5 56.31(19)
C4 La1 C5 29.55(17)
C3 La1 C8 77.10(16)
C4 La1 C8 84.37(15)
C5 La1 C8 75.84(17)
C3 La1 C7 84.48(13)
C4 La1 C7 76.49(17)
C5 La1 C7 56.00(18)
C8 La1 C7 29.62(15)
C7X La1 C11X 93.9(2)
C8X La1 C11X 104.0(3)
C6X La1 C11X 100.6(3)
C5X La1 C11X 119.5(4)
C10X La1 C11X 29.6(3)
C1X La1 C11X 127.1(4)
O2 La2 O1 73.46(4)
O2 La2 C21 143.87(7)
O1 La2 C21 141.77(6)
O2 La2 C22 114.07(7)
O1 La2 C22 166.92(5)
C21 La2 C22 29.80(8)
O2 La2 C20 161.40(4)
O1 La2 C20 112.78(6)
C21 La2 C20 29.73(7)
C22 La2 C20 56.68(7)
O2 La2 C23 89.23(6)
O1 La2 C23 147.24(7)
C21 La2 C23 56.55(8)
C22 La2 C23 29.71(8)
C20 La2 C23 76.46(7)
O2 La2 C19 138.51(5)
O1 La2 C19 90.52(5)
C21 La2 C19 56.65(7)
C22 La2 C19 76.81(6)
C20 La2 C19 29.70(7)
C23 La2 C19 84.35(5)
O2 La2 C24 78.06(5)
O1 La2 C24 117.74(6)
C21 La2 C24 76.22(7)
C22 La2 C24 56.51(8)
C20 La2 C24 83.70(6)
C23 La2 C24 29.76(8)
C19 La2 C24 76.27(6)
O2 La2 C18 109.16(5)
O1 La2 C18 83.00(4)
C21 La2 C18 76.43(6)
C22 La2 C18 84.34(5)
C20 La2 C18 56.37(6)
C23 La2 C18 76.65(6)
C19 La2 C18 29.62(6)
C24 La2 C18 56.41(6)
O2 La2 C17 86.23(5)
O1 La2 C17 93.86(5)
C21 La2 C17 83.86(6)
C22 La2 C17 76.52(6)
C20 La2 C17 76.03(6)
C23 La2 C17 56.67(7)
C19 La2 C17 56.28(6)
C24 La2 C17 29.69(7)
C18 La2 C17 29.54(6)
O2 La2 C14X 81.7(3)
O1 La2 C14X 81.1(2)
C21 La2 C14X 106.96(18)
C22 La2 C14X 110.0(2)
C20 La2 C14X 116.1(2)
C23 La2 C14X 124.5(3)
C19 La2 C14X 134.4(3)
C24 La2 C14X 146.3(3)
C18 La2 C14X 157.3(3)
C17 La2 C14X 167.8(2)
O2 La2 C15 93.82(11)
O1 La2 C15 74.72(6)
C21 La2 C15 102.75(9)
C22 La2 C15 114.14(7)
C20 La2 C15 104.70(12)
C23 La2 C15 135.32(9)
C19 La2 C15 119.03(13)
C24 La2 C15 161.48(12)
C18 La2 C15 141.86(12)
C17 La2 C15 168.00(9)
C25 O1 C28 108.63(11)
C25 O1 La2 125.95(9)
C28 O1 La2 124.02(8)
C29 O2 C32 108.87(12)
C29 O2 La2 133.50(9)
C32 O2 La2 117.62(9)
C2 C1 C8 135.4(6)
C2 C1 La1 75.1(4)
C8 C1 La1 74.3(4)
C2 C1 H1 112.3
C8 C1 H1 112.3
La1 C1 H1 134.0
C1 C2 C3 134.8(5)
C1 C2 La1 75.5(4)
C3 C2 La1 73.6(3)
C1 C2 H2 112.6
C3 C2 H2 112.6
La1 C2 H2 133.8
C4 C3 C2 134.7(4)
C4 C3 La1 75.4(2)
C2 C3 La1 76.5(3)
C4 C3 H3 112.6
C2 C3 H3 112.6
La1 C3 H3 129.0
C5 C4 C3 134.4(4)
C5 C4 La1 75.7(2)
C3 C4 La1 74.8(2)
C5 C4 H4 112.8
C3 C4 H4 112.8
La1 C4 H4 131.1
C6 C5 C4 136.4(5)
C6 C5 La1 76.3(3)
C4 C5 La1 74.8(3)
C6 C5 H5 111.8
C4 C5 H5 111.8
La1 C5 H5 132.2
C5 C6 C7 135.2(5)
C5 C6 La1 74.5(3)
C7 C6 La1 74.7(3)
C5 C6 H6 112.4
C7 C6 H6 112.4
La1 C6 H6 134.2
C6 C7 C8 134.6(5)
C6 C7 La1 75.8(3)
C8 C7 La1 75.1(3)
C6 C7 H7 112.7
C8 C7 H7 112.7
La1 C7 H7 130.6
C7 C8 C1 134.2(5)
C7 C8 La1 75.3(3)
C1 C8 La1 75.8(5)
C7 C8 H8 112.9
C1 C8 H8 112.9
La1 C8 H8 130.0
C2X C1X C8X 134.5(8)
C2X C1X La1 77.4(7)
C8X C1X La1 72.7(6)
C2X C1X H1X 112.7
C8X C1X H1X 112.7
La1 C1X H1X 131.9
C1X C2X C3X 136.6(8)
C1X C2X La1 73.5(7)
C3X C2X La1 76.1(5)
C1X C2X H2X 111.7
C3X C2X H2X 111.7
La1 C2X H2X 135.2
C2X C3X C4X 133.9(7)
C2X C3X La1 74.9(5)
C4X C3X La1 74.0(4)
C2X C3X H3X 113.1
C4X C3X H3X 113.1
La1 C3X H3X 133.0
C5X C4X C3X 134.2(7)
C5X C4X La1 73.9(4)
C3X C4X La1 76.9(4)
C5X C4X H4X 112.9
C3X C4X H4X 112.9
La1 C4X H4X 130.5
C6X C5X C4X 136.1(7)
C6X C5X La1 74.3(4)
C4X C5X La1 76.7(4)
C6X C5X H5X 112.0
C4X C5X H5X 112.0
La1 C5X H5X 132.0
C5X C6X C7X 136.5(7)
C5X C6X La1 76.3(4)
C7X C6X La1 74.3(4)
C5X C6X H6X 111.7
C7X C6X H6X 111.7
La1 C6X H6X 133.3
C6X C7X C8X 133.8(6)
C6X C7X La1 75.9(4)
C8X C7X La1 74.9(4)
C6X C7X H7X 113.1
C8X C7X H7X 113.1
La1 C7X H7X 130.0
C7X C8X C1X 134.3(7)
C7X C8X La1 74.9(4)
C1X C8X La1 76.7(6)
C7X C8X H8X 112.9
C1X C8X H8X 112.9
La1 C8X H8X 129.2
C10 C9 C16 135.6(3)
C10 C9 La1 74.28(18)
C16 C9 La1 74.59(19)
C10 C9 H9 112.2
C16 C9 H9 112.2
La1 C9 H9 135.3
C11 C10 C9 133.5(3)
C11 C10 La1 75.42(17)
C9 C10 La1 76.87(19)
C11 C10 H10 113.2
C9 C10 H10 113.2
La1 C10 H10 127.3
C12 C11 C10 134.1(3)
C12 C11 La1 76.84(16)
C10 C11 La1 75.79(17)
C12 C11 H11 112.9
C10 C11 H11 112.9
La1 C11 H11 127.4
C11 C12 C13 135.6(3)
C11 C12 La1 74.53(16)
C13 C12 La1 76.14(15)
C11 C12 H12 112.2
C13 C12 H12 112.2
La1 C12 H12 132.1
C12 C13 C14 136.0(3)
C12 C13 La1 75.36(15)
C14 C13 La1 73.14(15)
C12 C13 H13 112.0
C14 C13 H13 112.0
La1 C13 H13 136.4
C15 C14 C13 133.7(3)
C15 C14 La1 74.50(16)
C13 C14 La1 77.95(16)
C15 C14 La2 74.43(18)
C13 C14 La2 95.16(17)
La1 C14 La2 127.92(11)
C15 C14 H14 113.1
C13 C14 H14 113.1
La1 C14 H14 127.3
La2 C14 H14 103.1
C16 C15 C14 134.2(3)
C16 C15 La1 78.34(19)
C14 C15 La1 76.30(17)
C16 C15 La2 91.5(2)
C14 C15 La2 77.31(18)
La1 C15 La2 130.45(11)
C16 C15 H15 112.9
C14 C15 H15 112.9
La1 C15 H15 124.4
La2 C15 H15 104.4
C15 C16 C9 136.2(3)
C15 C16 La1 73.51(19)
C9 C16 La1 76.44(19)
C15 C16 H16 111.9
C9 C16 H16 111.9
La1 C16 H16 134.0
C10X C9X C16X 132.7(8)
C10X C9X La1 72.7(6)
C16X C9X La1 76.1(5)
C10X C9X H9X 113.7
C16X C9X H9X 113.7
La1 C9X H9X 132.2
C11X C10X C9X 135.0(8)
C11X C10X La1 76.3(5)
C9X C10X La1 77.9(6)
C11X C10X H10X 112.5
C9X C10X H10X 112.5
La1 C10X H10X 125.6
C12X C11X C10X 133.5(8)
C12X C11X La1 77.3(5)
C10X C11X La1 74.1(5)
C12X C11X H11X 113.3
C10X C11X H11X 113.3
La1 C11X H11X 128.7
C13X C12X C11X 136.5(8)
C13X C12X La1 76.1(5)
C11X C12X La1 73.6(5)
C13X C12X H12X 111.7
C11X C12X H12X 111.7
La1 C12X H12X 134.8
C12X C13X C14X 134.3(8)
C12X C13X La1 75.2(5)
C14X C13X La1 75.1(5)
C12X C13X La2 104.2(6)
C14X C13X La2 63.0(5)
La1 C13X La2 119.1(3)
C12X C13X H13X 112.8
C14X C13X H13X 112.8
La1 C13X H13X 131.3
La2 C13X H13X 105.7
C15X C14X C13X 134.6(9)
C15X C14X La2 82.1(6)
C13X C14X La2 90.4(6)
C15X C14X La1 77.0(6)
C13X C14X La1 76.0(5)
La2 C14X La1 133.0(3)
C15X C14X H14X 112.7
C13X C14X H14X 112.7
La2 C14X H14X 99.7
La1 C14X H14X 127.2
C16X C15X C14X 135.3(9)
C16X C15X La1 75.8(6)
C14X C15X La1 74.7(6)
C16X C15X La2 102.2(7)
C14X C15X La2 70.1(6)
La1 C15X La2 125.4(3)
C16X C15X H15X 112.3
C14X C15X H15X 112.3
La1 C15X H15X 132.0
La2 C15X H15X 99.9
C15X C16X C9X 137.6(9)
C15X C16X La1 77.1(6)
C9X C16X La1 74.4(5)
C15X C16X H16X 111.2
C9X C16X H16X 111.2
La1 C16X H16X 133.0
C18 C17 C24 134.88(18)
C18 C17 La2 75.21(9)
C24 C17 La2 74.62(10)
C18 C17 H17 112.6
C24 C17 H17 112.6
La2 C17 H17 132.7
C19 C18 C17 134.28(17)
C19 C18 La2 74.06(9)
C17 C18 La2 75.26(10)
C19 C18 H18 112.9
C17 C18 H18 112.9
La2 C18 H18 132.9
C20 C19 C18 134.98(17)
C20 C19 La2 74.57(10)
C18 C19 La2 76.32(10)
C20 C19 H19 112.5
C18 C19 H19 112.5
La2 C19 H19 131.0
C21 C20 C19 135.45(18)
C21 C20 La2 74.58(10)
C19 C20 La2 75.73(10)
C21 C20 H20 112.3
C19 C20 H20 112.3
La2 C20 H20 132.5
C20 C21 C22 135.60(19)
C20 C21 La2 75.69(10)
C22 C21 La2 75.36(11)
C20 C21 H21 112.2
C22 C21 H21 112.2
La2 C21 H21 131.4
C23 C22 C21 134.67(18)
C23 C22 La2 75.51(11)
C21 C22 La2 74.84(10)
C23 C22 H22 112.7
C21 C22 H22 112.7
La2 C22 H22 131.6
C22 C23 C24 135.07(18)
C22 C23 La2 74.78(10)
C24 C23 La2 76.23(10)
C22 C23 H23 112.5
C24 C23 H23 112.5
La2 C23 H23 130.9
C23 C24 C17 135.05(18)
C23 C24 La2 74.01(10)
C17 C24 La2 75.70(10)
C23 C24 H24 112.5
C17 C24 H24 112.5
La2 C24 H24 133.1
O1 C25 C26 104.90(13)
O1 C25 H25A 110.8
C26 C25 H25A 110.8
O1 C25 H25B 110.8
C26 C25 H25B 110.8
H25A C25 H25B 108.8
C25 C26 C27 101.59(14)
C25 C26 H26A 111.5
C27 C26 H26A 111.5
C25 C26 H26B 111.5
C27 C26 H26B 111.5
H26A C26 H26B 109.3
C28 C27 C26 101.96(13)
C28 C27 H27A 111.4
C26 C27 H27A 111.4
C28 C27 H27B 111.4
C26 C27 H27B 111.4
H27A C27 H27B 109.2
O1 C28 C27 106.15(12)
O1 C28 H28A 110.5
C27 C28 H28A 110.5
O1 C28 H28B 110.5
C27 C28 H28B 110.5
H28A C28 H28B 108.7
O2 C29 C30 105.86(14)
O2 C29 H29A 110.6
C30 C29 H29A 110.6
O2 C29 H29B 110.6
C30 C29 H29B 110.6
H29A C29 H29B 108.7
C29 C30 C31 102.57(14)
C29 C30 H30A 111.3
C31 C30 H30A 111.3
C29 C30 H30B 111.3
C31 C30 H30B 111.3
H30A C30 H30B 109.2
C32 C31 C30 101.71(16)
C32 C31 H31A 111.4
C30 C31 H31A 111.4
C32 C31 H31B 111.4
C30 C31 H31B 111.4
H31A C31 H31B 109.3
O2 C32 C31 105.24(14)
O2 C32 H32A 110.7
C31 C32 H32A 110.7
O2 C32 H32B 110.7
C31 C32 H32B 110.7
H32A C32 H32B 108.8

loop_
_geom_bond_atom_site_label_1
_geom_bond_atom_site_label_2
_geom_bond_distance
La1 C7X 2.685(6)
La1 C8X 2.685(9)
La1 C6X 2.704(7)
La1 C3 2.720(4)
La1 C4 2.728(4)
La1 C5X 2.729(7)
La1 C10X 2.729(9)
La1 C1X 2.737(14)
La1 C5 2.739(4)
La1 C8 2.744(6)
La1 C7 2.748(4)
La1 C11X 2.758(9)
La2 O2 2.5995(11)
La2 O1 2.6005(10)
La2 C21 2.7034(17)
La2 C22 2.7098(17)
La2 C20 2.7172(17)
La2 C23 2.7191(17)
La2 C19 2.7318(16)
La2 C24 2.7472(16)
La2 C18 2.7604(16)
La2 C17 2.7610(16)
La2 C14X 2.778(10)
La2 C15 2.860(3)
O1 C25 1.4571(18)
O1 C28 1.4615(18)
O2 C29 1.4528(19)
O2 C32 1.459(2)
C1 C2 1.398(7)
C1 C8 1.422(7)
C1 H1 0.9500
C2 C3 1.412(8)
C2 H2 0.9500
C3 C4 1.401(8)
C3 H3 0.9500
C4 C5 1.394(8)
C4 H4 0.9500
C5 C6 1.385(8)
C5 H5 0.9500
C6 C7 1.401(7)
C6 H6 0.9500
C7 C8 1.404(7)
C7 H7 0.9500
C8 H8 0.9500
C1X C2X 1.392(11)
C1X C8X 1.431(11)
C1X H1X 0.9500
C2X C3X 1.397(10)
C2X H2X 0.9500
C3X C4X 1.398(10)
C3X H3X 0.9500
C4X C5X 1.395(11)
C4X H4X 0.9500
C5X C6X 1.382(11)
C5X H5X 0.9500
C6X C7X 1.386(11)
C6X H6X 0.9500
C7X C8X 1.401(11)
C7X H7X 0.9500
C8X H8X 0.9500
C9 C10 1.417(6)
C9 C16 1.425(6)
C9 H9 0.9500
C10 C11 1.404(5)
C10 H10 0.9500
C11 C12 1.403(5)
C11 H11 0.9500
C12 C13 1.406(5)
C12 H12 0.9500
C13 C14 1.415(5)
C13 H13 0.9500
C14 C15 1.406(6)
C14 H14 0.9500
C15 C16 1.366(6)
C15 H15 0.9500
C16 H16 0.9500
C9X C10X 1.404(13)
C9X C16X 1.432(13)
C9X H9X 0.9500
C10X C11X 1.400(13)
C10X H10X 0.9500
C11X C12X 1.400(13)
C11X H11X 0.9500
C12X C13X 1.392(13)
C12X H12X 0.9500
C13X C14X 1.398(13)
C13X H13X 0.9500
C14X C15X 1.379(13)
C14X H14X 0.9500
C15X C16X 1.325(13)
C15X H15X 0.9500
C16X H16X 0.9500
C17 C18 1.407(3)
C17 C24 1.411(3)
C17 H17 0.9500
C18 C19 1.404(3)
C18 H18 0.9500
C19 C20 1.397(3)
C19 H19 0.9500
C20 C21 1.391(3)
C20 H20 0.9500
C21 C22 1.392(4)
C21 H21 0.9500
C22 C23 1.392(4)
C22 H22 0.9500
C23 C24 1.404(4)
C23 H23 0.9500
C24 H24 0.9500
C25 C26 1.513(2)
C25 H25A 0.9900
C25 H25B 0.9900
C26 C27 1.526(3)
C26 H26A 0.9900
C26 H26B 0.9900
C27 C28 1.513(2)
C27 H27A 0.9900
C27 H27B 0.9900
C28 H28A 0.9900
C28 H28B 0.9900
C29 C30 1.511(2)
C29 H29A 0.9900
C29 H29B 0.9900
C30 C31 1.518(3)
C30 H30A 0.9900
C30 H30B 0.9900
C31 C32 1.508(3)
C31 H31A 0.9900
C31 H31B 0.9900
C32 H32A 0.9900
C32 H32B 0.9900
